data_7223835
loop_
_publ_author_name
'Podder, Debasish'
'Sasmal, Supriya'
'Maji, Krishnendu'
'Haldar, Debasish'

_publ_section_title
;
 Supramolecular tryptophan-zipper forms a tripeptide as a regular proton
 transporter
;
_journal_issue 22
_journal_name_full CrystEngComm
_journal_page_first 4109
_journal_paper_doi 10.1039/C5CE02005K
_journal_volume 18
_journal_year 2016
_chemical_absolute_configuration unk
_chemical_formula_moiety 'C27 H40 N4 O6, H2 O'
_chemical_formula_sum 'C27 H42 N4 O7'
_chemical_formula_weight 534.65
_chemical_name_systematic
;
 ? 
;
_space_group_crystal_system orthorhombic
_space_group_IT_number 19
_space_group_name_Hall 'P 2ac 2ab'
_space_group_name_H-M_alt 'P 21 21 21'
_symmetry_space_group_name_Hall 'P 2ac 2ab'
_symmetry_space_group_name_H-M 'P 21 21 21'
_atom_sites_solution_hydrogens geom
_atom_sites_solution_primary iterative
_atom_sites_solution_secondary difmap
_audit_creation_date 2014-07-22
_audit_creation_method
;
  Olex2 1.2-ac2
  (compiled 2012.03.27 svn.r2268, GUI svn.r4156)
;
_audit_update_record
;
2015-11-10 deposited with the CCDC.
2016-01-11 downloaded from the CCDC.
;
_cell_angle_alpha 90.00
_cell_angle_beta 90.00
_cell_angle_gamma 90.00
_cell_formula_units_Z 4
_cell_length_a 8.9295(2)
_cell_length_b 15.8650(4)
_cell_length_c 21.5604(7)
_cell_measurement_reflns_used 4223
_cell_measurement_temperature 100.01(10)
_cell_measurement_theta_max 24.9880
_cell_measurement_theta_min 2.4440
_cell_volume 3054.39(14)
_computing_cell_refinement
;
CrysAlisPro, Agilent Technologies,
Version 1.171.37.33c (release 11-04-2014 CrysAlis171 .NET)
(compiled Apr 11 2014,15:12:41)
;
_computing_data_collection
;
CrysAlisPro, Agilent Technologies,
Version 1.171.37.33c (release 11-04-2014 CrysAlis171 .NET)
(compiled Apr 11 2014,15:12:41)
;
_computing_data_reduction
;
CrysAlisPro, Agilent Technologies,
Version 1.171.37.33c (release 11-04-2014 CrysAlis171 .NET)
(compiled Apr 11 2014,15:12:41)
;
_computing_molecular_graphics
;
O. V. Dolomanov, L. J. Bourhis, R. J. Gildea, J. A. K. Howard and H. Puschmann,
OLEX2: a complete structure solution, refinement and analysis program.
J. Appl. Cryst. (2009). 42, 339-341.
;
_computing_publication_material
;
O. V. Dolomanov, L. J. Bourhis, R. J. Gildea, J. A. K. Howard and H. Puschmann,
OLEX2: a complete structure solution, refinement and analysis program.
J. Appl. Cryst. (2009). 42, 339-341.
;
_computing_structure_refinement
;
SHELXL, G.M. Sheldrick, Acta Cryst.
(2008). A64, 112-122
;
_computing_structure_solution 'J. Appl. Cryst. (2007) 40, 786-790'
_diffrn_ambient_environment N~2~
_diffrn_ambient_temperature 100.01(10)
_diffrn_detector 'CCD plate'
_diffrn_detector_area_resol_mean 7.9580
_diffrn_detector_type Eos
_diffrn_measured_fraction_theta_full 0.983
_diffrn_measured_fraction_theta_max 0.983
_diffrn_measurement_details
;
  1 omega  -47.00   61.00   1.0000   20.0000
omega____ theta____ kappa____ phi______ frames
    -       27.5074  -57.0000   90.0000 108

  2 omega   54.00   80.00   1.0000   20.0000
omega____ theta____ kappa____ phi______ frames
    -       27.5074   57.0000  -90.0000 26

  3 omega   38.00   81.00   1.0000   20.0000
omega____ theta____ kappa____ phi______ frames
    -       27.5074  -99.0000 -120.0000 43
;
_diffrn_measurement_device 'four-circle diffractometer'
_diffrn_measurement_device_type 'SuperNova, Dual, Cu at zero, Eos'
_diffrn_measurement_method '\w scans'
_diffrn_orient_matrix_UB_11 -0.0108038000
_diffrn_orient_matrix_UB_12 -0.0160514000
_diffrn_orient_matrix_UB_13 0.0304092000
_diffrn_orient_matrix_UB_21 -0.0785174000
_diffrn_orient_matrix_UB_22 0.0050549000
_diffrn_orient_matrix_UB_23 -0.0032897000
_diffrn_orient_matrix_UB_31 -0.0053819000
_diffrn_orient_matrix_UB_32 -0.0413792000
_diffrn_orient_matrix_UB_33 -0.0121830000
_diffrn_radiation_monochromator mirror
_diffrn_radiation_probe x-ray
_diffrn_radiation_type 'Mo K\a'
_diffrn_radiation_wavelength 0.71073
_diffrn_reflns_av_R_equivalents 0.0223
_diffrn_reflns_av_unetI/netI 0.0363
_diffrn_reflns_limit_h_max 8
_diffrn_reflns_limit_h_min -10
_diffrn_reflns_limit_k_max 15
_diffrn_reflns_limit_k_min -18
_diffrn_reflns_limit_l_max 10
_diffrn_reflns_limit_l_min -25
_diffrn_reflns_number 7235
_diffrn_reflns_theta_full 25.02
_diffrn_reflns_theta_max 25.02
_diffrn_reflns_theta_min 1.89
_diffrn_source 'SuperNova (Mo) X-ray Source'
_exptl_absorpt_coefficient_mu 0.084
_exptl_absorpt_correction_T_max 1.00000
_exptl_absorpt_correction_T_min 0.91521
_exptl_absorpt_correction_type multi-scan
_exptl_absorpt_process_details
;
CrysAlisPro, Agilent Technologies,
Version 1.171.37.33c (release 11-04-2014 CrysAlis171 .NET)
(compiled Apr 11 2014,15:12:41)
Empirical absorption correction using spherical harmonics,
 implemented in SCALE3 ABSPACK scaling algorithm.
;
_exptl_crystal_colour colorless
_exptl_crystal_density_diffrn 1.163
_exptl_crystal_density_meas 1.163
_exptl_crystal_density_method 'not measured'
_exptl_crystal_description needle
_exptl_crystal_F_000 1152
_exptl_crystal_size_max 0.421
_exptl_crystal_size_mid 0.210
_exptl_crystal_size_min 0.199
_refine_diff_density_max 0.316
_refine_diff_density_min -0.251
_refine_diff_density_rms 0.086
_refine_ls_abs_structure_details 'Flack H D (1983), Acta Cryst. A39, 876-881'
_refine_ls_abs_structure_Flack 0.02(11)
_refine_ls_extinction_method none
_refine_ls_goodness_of_fit_ref 1.152
_refine_ls_hydrogen_treatment mixed
_refine_ls_matrix_type full
_refine_ls_number_parameters 354
_refine_ls_number_reflns 4805
_refine_ls_number_restraints 0
_refine_ls_restrained_S_all 1.152
_refine_ls_R_factor_all 0.0416
_refine_ls_R_factor_gt 0.0384
_refine_ls_shift/su_max 0.002
_refine_ls_shift/su_mean 0.000
_refine_ls_structure_factor_coef Fsqd
_refine_ls_weighting_details 'calc w=1/[\s^2^(Fo^2^)+(0.0455P)^2^+0.9584P] where P=(Fo^2^+2Fc^2^)/3'
_refine_ls_weighting_scheme calc
_refine_ls_wR_factor_gt 0.1045
_refine_ls_wR_factor_ref 0.1062
_reflns_number_gt 4490
_reflns_number_total 4805
_reflns_threshold_expression >2sigma(I)
_cod_data_source_file c5ce02005k2.cif
_cod_data_source_block dh_dp_tal
_cod_depositor_comments 'Adding full bibliography for 7223834--7223835.cif.'
_cod_original_cell_volume 3054.40(15)
_cod_database_code 7223835
_chemical_oxdiff_formula C30H30N4O5
_reflns_odcompleteness_completeness 87.16
_reflns_odcompleteness_iscentric 1
_reflns_odcompleteness_theta 26.32

loop_
_space_group_symop_id
_space_group_symop_operation_xyz
1 'x, y, z'
2 '-x+1/2, -y, z+1/2'
3 'x+1/2, -y+1/2, -z'
4 '-x, y+1/2, -z+1/2'

loop_
_atom_site_label
_atom_site_type_symbol
_atom_site_fract_x
_atom_site_fract_y
_atom_site_fract_z
_atom_site_U_iso_or_equiv
_atom_site_adp_type
_atom_site_occupancy
_atom_site_symmetry_multiplicity
_atom_site_calc_flag
_atom_site_refinement_flags
O1 O 0.40271(17) 0.58753(9) 0.37020(7) 0.0195(3) Uani 1 1 d .
O2 O 0.56279(16) 0.47569(10) 0.37414(7) 0.0202(4) Uani 1 1 d .
O3 O 0.19404(19) 0.65111(11) 0.22480(9) 0.0318(4) Uani 1 1 d .
O4 O 0.38780(19) 0.85600(9) 0.24155(8) 0.0238(4) Uani 1 1 d .
O5 O 0.5931(2) 0.87582(13) 0.35794(10) 0.0426(5) Uani 1 1 d .
O6 O 0.4147(3) 0.94792(10) 0.40746(8) 0.0405(5) Uani 1 1 d .
O7 O 0.7875(2) 0.47680(12) 0.73673(11) 0.0424(5) Uani 1 1 d G
H7A H 0.8034 0.5288 0.7434 0.064 Uiso 1 1 d G
H7B H 0.7162 0.4715 0.7109 0.064 Uiso 1 1 d G
N1 N -0.0213(2) 0.29454(12) 0.31189(10) 0.0292(5) Uani 1 1 d .
H1 H -0.0707 0.2518 0.2983 0.035 Uiso 1 1 calc R
N2 N 0.40299(19) 0.48416(11) 0.29687(8) 0.0159(4) Uani 1 1 d .
H2 H 0.4478 0.4395 0.2840 0.019 Uiso 1 1 calc R
N3 N 0.4438(2) 0.63266(11) 0.23233(9) 0.0198(4) Uani 1 1 d .
H3 H 0.5147 0.5972 0.2394 0.024 Uiso 1 1 calc R
N4 N 0.3862(2) 0.75890(11) 0.31722(9) 0.0212(4) Uani 1 1 d .
H4 H 0.3972 0.7068 0.3274 0.025 Uiso 1 1 calc R
C1 C 0.0488(3) 0.29907(15) 0.36773(12) 0.0264(5) Uani 1 1 d .
C2 C 0.0557(3) 0.24135(17) 0.41670(14) 0.0408(7) Uani 1 1 d .
H2A H 0.0087 0.1892 0.4140 0.049 Uiso 1 1 calc R
C3 C 0.1337(4) 0.2642(2) 0.46859(15) 0.0496(8) Uani 1 1 d .
H3A H 0.1401 0.2266 0.5016 0.059 Uiso 1 1 calc R
C4 C 0.2044(4) 0.34285(19) 0.47324(14) 0.0414(7) Uani 1 1 d .
H4A H 0.2565 0.3565 0.5092 0.050 Uiso 1 1 calc R
C5 C 0.1978(3) 0.40002(16) 0.42555(12) 0.0278(6) Uani 1 1 d .
H5 H 0.2450 0.4521 0.4291 0.033 Uiso 1 1 calc R
C6 C 0.1194(2) 0.37912(14) 0.37166(11) 0.0216(5) Uani 1 1 d .
C7 C 0.0850(2) 0.42246(14) 0.31488(11) 0.0200(5) Uani 1 1 d .
C8 C -0.0008(3) 0.36862(15) 0.28085(12) 0.0262(5) Uani 1 1 d .
H8 H -0.0400 0.3807 0.2419 0.031 Uiso 1 1 calc R
C9 C 0.1277(2) 0.51087(14) 0.29759(11) 0.0206(5) Uani 1 1 d .
H9A H 0.1360 0.5443 0.3351 0.025 Uiso 1 1 calc R
H9B H 0.0485 0.5351 0.2725 0.025 Uiso 1 1 calc R
C10 C 0.2769(2) 0.51666(14) 0.26140(11) 0.0174(5) Uani 1 1 d .
H10 H 0.2665 0.4806 0.2247 0.021 Uiso 1 1 calc R
C11 C 0.4520(2) 0.52157(14) 0.34926(10) 0.0177(5) Uani 1 1 d .
C12 C 0.6552(3) 0.50855(16) 0.42517(12) 0.0259(6) Uani 1 1 d .
C13 C 0.5630(3) 0.50956(19) 0.48480(12) 0.0356(7) Uani 1 1 d .
H13A H 0.4871 0.5522 0.4819 0.053 Uiso 1 1 calc R
H13B H 0.6273 0.5216 0.5194 0.053 Uiso 1 1 calc R
H13C H 0.5167 0.4555 0.4906 0.053 Uiso 1 1 calc R
C14 C 0.7780(3) 0.44300(19) 0.42862(13) 0.0355(7) Uani 1 1 d .
H14A H 0.7351 0.3892 0.4385 0.053 Uiso 1 1 calc R
H14B H 0.8485 0.4586 0.4602 0.053 Uiso 1 1 calc R
H14C H 0.8283 0.4397 0.3893 0.053 Uiso 1 1 calc R
C15 C 0.7183(3) 0.59370(18) 0.40927(15) 0.0421(7) Uani 1 1 d .
H15A H 0.7635 0.5916 0.3689 0.063 Uiso 1 1 calc R
H15B H 0.7925 0.6091 0.4394 0.063 Uiso 1 1 calc R
H15C H 0.6393 0.6347 0.4093 0.063 Uiso 1 1 calc R
C16 C 0.3024(3) 0.60659(14) 0.23788(11) 0.0200(5) Uani 1 1 d .
C17 C 0.4839(3) 0.71947(14) 0.21465(11) 0.0224(5) Uani 1 1 d .
C18 C 0.4430(3) 0.73854(16) 0.14712(11) 0.0309(6) Uani 1 1 d .
H18A H 0.4958 0.7006 0.1202 0.046 Uiso 1 1 calc R
H18B H 0.4704 0.7955 0.1374 0.046 Uiso 1 1 calc R
H18C H 0.3371 0.7315 0.1414 0.046 Uiso 1 1 calc R
C19 C 0.6537(3) 0.72848(16) 0.22418(14) 0.0316(6) Uani 1 1 d .
H19A H 0.6785 0.7147 0.2663 0.047 Uiso 1 1 calc R
H19B H 0.6832 0.7855 0.2156 0.047 Uiso 1 1 calc R
H19C H 0.7053 0.6909 0.1966 0.047 Uiso 1 1 calc R
C20 C 0.4115(2) 0.78304(14) 0.25876(11) 0.0198(5) Uani 1 1 d .
C21 C 0.3404(3) 0.81978(14) 0.36364(11) 0.0218(5) Uani 1 1 d .
H21 H 0.2534 0.8506 0.3478 0.026 Uiso 1 1 calc R
C22 C 0.4666(3) 0.88250(16) 0.37488(12) 0.0300(6) Uani 1 1 d .
C23 C 0.5249(5) 1.01333(19) 0.42034(14) 0.0572(10) Uani 1 1 d .
H23A H 0.5683 1.0324 0.3821 0.086 Uiso 1 1 calc R
H23B H 0.6020 0.9909 0.4466 0.086 Uiso 1 1 calc R
H23C H 0.4768 1.0598 0.4408 0.086 Uiso 1 1 calc R
C24 C 0.2949(3) 0.77477(15) 0.42336(11) 0.0225(5) Uani 1 1 d .
H24A H 0.2823 0.8164 0.4559 0.027 Uiso 1 1 calc R
H24B H 0.3754 0.7374 0.4358 0.027 Uiso 1 1 calc R
C25 C 0.1503(3) 0.72342(15) 0.41790(12) 0.0236(5) Uani 1 1 d .
H25 H 0.1568 0.6886 0.3805 0.028 Uiso 1 1 calc R
C26 C 0.1378(3) 0.66528(16) 0.47352(13) 0.0331(6) Uani 1 1 d .
H26A H 0.2210 0.6270 0.4738 0.050 Uiso 1 1 calc R
H26B H 0.0460 0.6339 0.4710 0.050 Uiso 1 1 calc R
H26C H 0.1384 0.6981 0.5109 0.050 Uiso 1 1 calc R
C27 C 0.0125(3) 0.77998(17) 0.41221(14) 0.0342(6) Uani 1 1 d .
H27A H 0.0036 0.8142 0.4488 0.051 Uiso 1 1 calc R
H27B H -0.0754 0.7457 0.4078 0.051 Uiso 1 1 calc R
H27C H 0.0229 0.8156 0.3765 0.051 Uiso 1 1 calc R

loop_
_atom_site_aniso_label
_atom_site_aniso_U_11
_atom_site_aniso_U_22
_atom_site_aniso_U_33
_atom_site_aniso_U_23
_atom_site_aniso_U_13
_atom_site_aniso_U_12
O1 0.0217(8) 0.0143(8) 0.0225(8) -0.0024(7) 0.0014(7) 0.0026(7)
O2 0.0172(8) 0.0190(8) 0.0244(8) -0.0037(7) -0.0050(7) 0.0048(7)
O3 0.0263(9) 0.0233(9) 0.0460(11) 0.0149(9) 0.0016(9) 0.0068(7)
O4 0.0299(8) 0.0116(8) 0.0299(9) 0.0021(7) 0.0063(8) -0.0009(7)
O5 0.0353(10) 0.0438(12) 0.0488(12) -0.0067(10) 0.0026(10) -0.0150(9)
O6 0.0705(14) 0.0196(9) 0.0314(10) -0.0072(8) 0.0133(10) -0.0166(9)
O7 0.0312(10) 0.0256(10) 0.0703(15) -0.0100(11) -0.0118(10) -0.0017(8)
N1 0.0293(11) 0.0171(10) 0.0412(13) -0.0039(10) 0.0036(11) -0.0098(9)
N2 0.0147(8) 0.0098(8) 0.0231(9) -0.0026(8) -0.0003(8) 0.0033(7)
N3 0.0244(9) 0.0101(9) 0.0249(10) 0.0009(8) 0.0017(9) 0.0006(8)
N4 0.0297(10) 0.0095(9) 0.0243(10) 0.0006(8) 0.0061(9) 0.0001(8)
C1 0.0245(11) 0.0198(12) 0.0349(14) -0.0026(11) 0.0081(12) -0.0009(10)
C2 0.0480(16) 0.0245(14) 0.0500(18) 0.0097(14) 0.0125(16) -0.0046(13)
C3 0.067(2) 0.0390(17) 0.0428(17) 0.0164(15) 0.0084(17) 0.0048(17)
C4 0.0470(17) 0.0442(18) 0.0328(15) 0.0072(14) 0.0019(14) 0.0022(15)
C5 0.0263(12) 0.0270(13) 0.0299(13) -0.0003(12) 0.0056(12) 0.0020(11)
C6 0.0166(10) 0.0184(11) 0.0299(12) 0.0004(11) 0.0057(10) 0.0002(9)
C7 0.0130(10) 0.0168(11) 0.0302(12) -0.0024(10) 0.0053(10) 0.0017(9)
C8 0.0245(11) 0.0232(12) 0.0309(13) -0.0020(12) 0.0009(11) -0.0018(11)
C9 0.0174(11) 0.0159(11) 0.0285(12) 0.0005(10) -0.0008(10) 0.0010(9)
C10 0.0190(10) 0.0141(11) 0.0193(11) 0.0022(10) 0.0004(10) -0.0012(9)
C11 0.0159(10) 0.0132(11) 0.0239(11) 0.0056(10) 0.0038(9) -0.0008(9)
C12 0.0182(11) 0.0305(13) 0.0291(13) -0.0066(11) -0.0058(11) -0.0014(10)
C13 0.0316(14) 0.0430(16) 0.0322(14) -0.0082(13) -0.0105(12) 0.0074(13)
C14 0.0241(12) 0.0478(17) 0.0346(15) -0.0070(14) -0.0084(12) 0.0079(13)
C15 0.0354(14) 0.0381(16) 0.0529(18) -0.0006(16) -0.0147(14) -0.0128(13)
C16 0.0238(11) 0.0174(11) 0.0188(11) 0.0010(10) 0.0028(10) -0.0003(10)
C17 0.0290(12) 0.0110(11) 0.0271(12) 0.0016(10) 0.0079(11) -0.0020(10)
C18 0.0495(16) 0.0195(12) 0.0238(12) 0.0029(11) 0.0099(13) -0.0014(12)
C19 0.0281(13) 0.0199(12) 0.0467(16) 0.0004(12) 0.0161(13) -0.0040(11)
C20 0.0191(11) 0.0142(11) 0.0262(12) 0.0021(10) 0.0038(10) -0.0044(9)
C21 0.0275(12) 0.0158(11) 0.0221(12) -0.0016(10) 0.0031(11) 0.0023(10)
C22 0.0459(16) 0.0242(13) 0.0200(12) 0.0025(11) 0.0030(12) -0.0059(12)
C23 0.106(3) 0.0347(16) 0.0314(15) -0.0048(14) 0.0099(18) -0.0425(19)
C24 0.0271(11) 0.0183(11) 0.0222(12) -0.0011(10) 0.0031(11) -0.0010(10)
C25 0.0256(11) 0.0187(12) 0.0266(12) -0.0056(11) 0.0006(11) -0.0007(10)
C26 0.0273(13) 0.0284(14) 0.0436(16) 0.0083(13) 0.0070(13) -0.0031(11)
C27 0.0310(13) 0.0290(14) 0.0427(16) 0.0029(13) 0.0031(13) 0.0016(12)

loop_
_atom_type_symbol
_atom_type_description
_atom_type_scat_dispersion_real
_atom_type_scat_dispersion_imag
_atom_type_scat_source
C C 0.0033 0.0016 'International Tables Vol C Tables 4.2.6.8 and 6.1.1.4'
H H 0.0000 0.0000 'International Tables Vol C Tables 4.2.6.8 and 6.1.1.4'
N N 0.0061 0.0033 'International Tables Vol C Tables 4.2.6.8 and 6.1.1.4'
O O 0.0106 0.0060 'International Tables Vol C Tables 4.2.6.8 and 6.1.1.4'

loop_
_geom_angle_atom_site_label_1
_geom_angle_atom_site_label_2
_geom_angle_atom_site_label_3
_geom_angle
C11 O2 C12 121.41(17)
C22 O6 C23 114.8(2)
C1 N1 C8 109.1(2)
C11 N2 C10 122.35(18)
C16 N3 C17 122.88(19)
C20 N4 C21 120.52(18)
N1 C1 C2 130.9(2)
N1 C1 C6 107.7(2)
C2 C1 C6 121.4(3)
C3 C2 C1 117.8(3)
C2 C3 C4 121.6(3)
C5 C4 C3 121.0(3)
C4 C5 C6 119.2(2)
C1 C6 C7 106.4(2)
C5 C6 C1 119.0(2)
C5 C6 C7 134.6(2)
C6 C7 C9 127.2(2)
C8 C7 C6 106.2(2)
C8 C7 C9 126.5(2)
C7 C8 N1 110.6(2)
C7 C9 C10 113.57(18)
N2 C10 C9 112.34(18)
N2 C10 C16 112.90(18)
C16 C10 C9 110.51(18)
O1 C11 O2 125.7(2)
O1 C11 N2 124.7(2)
O2 C11 N2 109.61(18)
O2 C12 C13 109.31(18)
O2 C12 C14 101.53(19)
O2 C12 C15 111.0(2)
C14 C12 C13 110.9(2)
C15 C12 C13 112.6(2)
C15 C12 C14 110.9(2)
O3 C16 N3 123.1(2)
O3 C16 C10 119.6(2)
N3 C16 C10 117.3(2)
N3 C17 C18 111.9(2)
N3 C17 C19 106.98(19)
N3 C17 C20 110.66(18)
C18 C17 C19 110.1(2)
C20 C17 C18 111.11(19)
C20 C17 C19 105.8(2)
O4 C20 N4 121.6(2)
O4 C20 C17 120.3(2)
N4 C20 C17 117.96(19)
N4 C21 C22 109.7(2)
N4 C21 C24 110.22(18)
C22 C21 C24 111.6(2)
O5 C22 O6 124.0(2)
O5 C22 C21 126.5(2)
O6 C22 C21 109.6(2)
C21 C24 C25 114.1(2)
C26 C25 C24 109.0(2)
C26 C25 C27 111.2(2)
C27 C25 C24 111.88(19)

loop_
_geom_bond_atom_site_label_1
_geom_bond_atom_site_label_2
_geom_bond_distance
O1 C11 1.222(3)
O2 C11 1.340(3)
O2 C12 1.471(3)
O3 C16 1.230(3)
O4 C20 1.234(3)
O5 C22 1.192(3)
O6 C22 1.336(3)
O6 C23 1.456(3)
N1 C1 1.359(3)
N1 C8 1.365(3)
N2 C10 1.456(3)
N2 C11 1.349(3)
N3 C16 1.335(3)
N3 C17 1.473(3)
N4 C20 1.337(3)
N4 C21 1.450(3)
C1 C2 1.399(4)
C1 C6 1.420(3)
C2 C3 1.367(5)
C3 C4 1.402(5)
C4 C5 1.372(4)
C5 C6 1.397(4)
C6 C7 1.437(3)
C7 C8 1.362(3)
C7 C9 1.501(3)
C9 C10 1.546(3)
C10 C16 1.531(3)
C12 C13 1.527(4)
C12 C14 1.513(3)
C12 C15 1.503(4)
C17 C18 1.531(3)
C17 C19 1.536(3)
C17 C20 1.529(3)
C21 C22 1.523(4)
C21 C24 1.527(3)
C24 C25 1.531(3)
C25 C26 1.517(4)
C25 C27 1.527(3)

loop_
_smtbx_masks_void_nr
_smtbx_masks_void_average_x
_smtbx_masks_void_average_y
_smtbx_masks_void_average_z
_smtbx_masks_void_volume
_smtbx_masks_void_count_electrons
1 -0.016 0.019 0.380 53.0 6.2
2 0.072 0.172 0.203 10.9 0.0
3 0.016 0.519 0.120 53.0 6.2
4 -0.072 0.672 0.297 10.9 0.0
5 0.516 0.981 0.880 53.0 6.2
6 0.484 0.481 0.620 53.0 6.2
7 0.428 0.828 0.703 10.9 0.0
8 0.572 0.328 0.797 10.9 0.0
